data_7011508
loop_
_publ_author_name
'Takagi, Fusao'
'Seino, Hidetake'
'Hidai, Masanobu'
'Mizobe, Yasushi'

_publ_section_title
;
 Nucleophilic addition and substitution reactions on the sulfur atoms
 bound to two Ir atoms. Conversion of a hydrosulfido complex
 [(??5-C5Me5)2Ir2(??-SH)3]Cl into a series of diiridium complexes with
 bridging thiolato ligands
;
_journal_issue 18
_journal_name_full 'Journal of the Chemical Society, Dalton Transactions'
_journal_page_first 3603
_journal_paper_doi 10.1039/b200689h
_journal_year 2002
_chemical_formula_sum 'C24 H38 Cl F6 Ir2 P S3'
_chemical_formula_weight 987.60
_space_group_IT_number 2
_symmetry_cell_setting triclinic
_symmetry_Int_Tables_number 2
_symmetry_space_group_name_Hall '-P 1'
_symmetry_space_group_name_H-M 'P -1'
_audit_creation_date 'Mon Aug  7 12:32:16 2000'
_audit_creation_method 'from TEXRAY.INF file'
_cell_angle_alpha 92.26(1)
_cell_angle_beta 95.68(2)
_cell_angle_gamma 100.85(1)
_cell_formula_units_Z 2
_cell_length_a 11.039(2)
_cell_length_b 11.287(1)
_cell_length_c 12.663(3)
_cell_measurement_reflns_used 25
_cell_measurement_temperature 296.2
_cell_measurement_theta_max 20.0
_cell_measurement_theta_min 19.8
_cell_volume 1539.2(5)
_computing_cell_refinement 'Rigaku/AFC Diffractometer Control'
_computing_data_collection 'Rigaku/AFC Diffractometer Control'
_computing_data_reduction teXsan
_computing_publication_material teXsan
_computing_structure_refinement teXsan
_computing_structure_solution 'DIRDIF92 (PATTY)'
_diffrn_ambient_temperature 296.2
_diffrn_measurement_device_type 'Rigaku AFC7R'
_diffrn_measurement_method \w-2\q
_diffrn_orient_matrix_UB_11 0.02253
_diffrn_orient_matrix_UB_12 0.08271
_diffrn_orient_matrix_UB_13 0.03621
_diffrn_orient_matrix_UB_21 0.03632
_diffrn_orient_matrix_UB_22 0.03212
_diffrn_orient_matrix_UB_23 -0.06483
_diffrn_orient_matrix_UB_31 -0.08235
_diffrn_orient_matrix_UB_32 0.01713
_diffrn_orient_matrix_UB_33 -0.02839
_diffrn_radiation_detector 'scintillation counter'
_diffrn_radiation_monochromator graphite
_diffrn_radiation_source 'Rigaku rotating anode'
_diffrn_radiation_type 'Mo K\a'
_diffrn_radiation_wavelength 0.7107
_diffrn_reflns_av_R_equivalents 0.017
_diffrn_reflns_av_sigmaI/netI 0.048
_diffrn_reflns_limit_h_max 14
_diffrn_reflns_limit_h_min 0
_diffrn_reflns_limit_k_max 14
_diffrn_reflns_limit_k_min -14
_diffrn_reflns_limit_l_max 16
_diffrn_reflns_limit_l_min -16
_diffrn_reflns_number 7433
_diffrn_reflns_reduction_process 'Lp corrections applied'
_diffrn_reflns_theta_max 27.48
_diffrn_reflns_theta_min 2.52
_diffrn_standards_decay_% -0.63
_diffrn_standards_interval_count 150
_diffrn_standards_number 3
_exptl_absorpt_coefficient_mu 9.053
_exptl_absorpt_correction_T_max 0.999
_exptl_absorpt_correction_T_min 0.322
_exptl_absorpt_correction_type psi-scan
_exptl_absorpt_process_details '(North, Phillips & Mathews, 1968)'
_exptl_crystal_colour lemonyel
_exptl_crystal_density_diffrn 2.131
_exptl_crystal_density_method 'not measured'
_exptl_crystal_description plate
_exptl_crystal_F_000 940.00
_exptl_crystal_size_max 0.300
_exptl_crystal_size_mid 0.200
_exptl_crystal_size_min 0.050
_refine_diff_density_max 1.45
_refine_diff_density_min -1.47
_refine_ls_extinction_coef 0.0042(2)
_refine_ls_extinction_method 'Zachariasen(1967) type 2 Gaussian isotropic'
_refine_ls_goodness_of_fit_ref 1.545
_refine_ls_hydrogen_treatment noref
_refine_ls_matrix_type full
_refine_ls_number_constraints 0
_refine_ls_number_parameters 335
_refine_ls_number_reflns 5412
_refine_ls_number_restraints 0
_refine_ls_R_factor_all 0.0302
_refine_ls_R_factor_gt 0.0302
_refine_ls_shift/su_max 0.0280
_refine_ls_shift/su_mean 0.0010
_refine_ls_structure_factor_coef F
_refine_ls_weighting_details 'w = 1/[\s^2^(Fo) + 0.00006|Fo|^2^]'
_refine_ls_weighting_scheme calc
_refine_ls_wR_factor_gt 0.0307
_refine_ls_wR_factor_ref 0.0307
_reflns_number_gt 5412
_reflns_number_total 7064
_reflns_threshold_expression >3.0sigma(I)
_cod_data_source_file b200689h.txt
_cod_data_source_block '[(Cp*Ir)2(SCH2CH2S)(SCH2CH2Cl)][PF6]_(7')'
_cod_depositor_comments
;
The following automatic conversions were performed:
'_reflns_observed_expression' tag replaced with
'_reflns_threshold_expression' tag as specified in the replacement
file
'cod-tools/trunk/perl-scripts/inputs/replacement_tags.lst'.

'_atom_site_calc_flags'
tag replaced with '_atom_site_calc_flag' tag as specified in the
replacement file
'cod-tools/trunk/perl-scripts/inputs/replacement_tags.lst'.

'_atom_type_scat_imag'
tag replaced with '_atom_type_scat_dispersion_imag' tag as specified
in the replacement file
'cod-tools/trunk/perl-scripts/inputs/replacement_tags.lst'.

Automatic conversion script
Id: cif_correct_tags 3137 2015-03-23 15:08:43Z antanas 
;
_cod_original_cell_volume 1539.3(5)
_cod_original_sg_symbol_H-M 'P -1         '
_cod_original_formula_sum 'C24 H38 Cl F6 Ir2 P S3 '
_cod_database_code 7011508

loop_
_symmetry_equiv_pos_as_xyz
x,y,z
-x,-y,-z

loop_
_atom_site_label
_atom_site_type_symbol
_atom_site_fract_x
_atom_site_fract_y
_atom_site_fract_z
_atom_site_U_iso_or_equiv
_atom_site_adp_type
_atom_site_occupancy
_atom_site_calc_flag
_atom_site_refinement_flags
_atom_site_disorder_assembly
_atom_site_disorder_group
Ir(1) Ir 0.14461(2) 0.22453(2) 0.27355(2) 0.03040(7) Uani 1.00 d . . .
Ir(2) Ir -0.13508(2) 0.28933(2) 0.28734(2) 0.03251(7) Uani 1.00 d . . .
Cl Cl 0.0703(3) 0.6987(2) 0.0811(2) 0.0797(8) Uani 1.00 d . . .
S(1) S -0.0133(2) 0.1709(2) 0.3898(1) 0.0404(5) Uani 1.00 d . . .
S(2) S -0.0475(2) 0.1748(2) 0.1635(1) 0.0371(4) Uani 1.00 d . . .
S(3) S 0.0694(2) 0.4069(1) 0.2957(1) 0.0369(4) Uani 1.00 d . . .
P P 0.4850(2) 0.2489(2) 0.7931(2) 0.0589(7) Uani 1.00 d . . .
F(1) F 0.6169(7) 0.3182(8) 0.820(1) 0.230(5) Uani 1.00 d . . .
F(2) F 0.3550(6) 0.1780(7) 0.7512(8) 0.166(4) Uani 1.00 d . . .
F(3) F 0.454(1) 0.304(1) 0.8921(6) 0.244(6) Uani 1.00 d . . .
F(4) F 0.5255(8) 0.1944(9) 0.6912(6) 0.173(4) Uani 1.00 d . . .
F(5) F 0.518(1) 0.1412(6) 0.8504(6) 0.185(4) Uani 1.00 d . . .
F(6) F 0.4483(6) 0.3556(6) 0.7331(7) 0.142(3) Uani 1.00 d . . .
C(1) C 0.3083(6) 0.1785(7) 0.3613(6) 0.044(2) Uani 1.00 d . . .
C(2) C 0.2582(6) 0.0849(6) 0.2802(6) 0.045(2) Uani 1.00 d . . .
C(3) C 0.2658(6) 0.1400(7) 0.1802(6) 0.046(2) Uani 1.00 d . . .
C(4) C 0.3170(6) 0.2652(7) 0.1992(6) 0.043(2) Uani 1.00 d . . .
C(5) C 0.3448(6) 0.2884(6) 0.3134(6) 0.042(2) Uani 1.00 d . . .
C(6) C 0.3239(8) 0.1620(10) 0.4780(7) 0.077(3) Uani 1.00 d . . .
C(7) C 0.2220(8) -0.0458(8) 0.2989(9) 0.083(3) Uani 1.00 d . . .
C(8) C 0.2307(9) 0.0748(10) 0.0730(7) 0.082(3) Uani 1.00 d . . .
C(9) C 0.3503(8) 0.3554(9) 0.1173(7) 0.078(3) Uani 1.00 d . . .
C(10) C 0.4051(7) 0.4073(8) 0.3689(8) 0.072(3) Uani 1.00 d . . .
C(11) C -0.2724(6) 0.3266(6) 0.3908(6) 0.040(2) Uani 1.00 d . . .
C(12) C -0.3267(6) 0.2233(7) 0.3187(6) 0.044(2) Uani 1.00 d . . .
C(13) C -0.3264(6) 0.2632(7) 0.2124(6) 0.048(2) Uani 1.00 d . . .
C(14) C -0.2720(6) 0.3881(7) 0.2170(6) 0.043(2) Uani 1.00 d . . .
C(15) C -0.2408(6) 0.4281(6) 0.3282(6) 0.043(2) Uani 1.00 d . . .
C(16) C -0.2599(8) 0.3280(8) 0.5099(6) 0.063(3) Uani 1.00 d . . .
C(17) C -0.3860(7) 0.1009(7) 0.3514(8) 0.067(3) Uani 1.00 d . . .
C(18) C -0.3763(7) 0.1836(9) 0.1144(7) 0.068(3) Uani 1.00 d . . .
C(19) C -0.2670(8) 0.4659(8) 0.1241(7) 0.068(3) Uani 1.00 d . . .
C(20) C -0.1907(8) 0.5546(8) 0.3726(8) 0.067(3) Uani 1.00 d . . .
C(21) C -0.0842(7) 0.0210(6) 0.3273(6) 0.050(2) Uani 1.00 d . . .
C(22) C -0.1016(7) 0.0231(6) 0.2070(7) 0.053(2) Uani 1.00 d . . .
C(23) C 0.0817(7) 0.4886(6) 0.1733(6) 0.049(2) Uani 1.00 d . . .
C(24) C 0.0851(9) 0.6183(7) 0.1986(6) 0.064(3) Uani 1.00 d . . .
H(1) H 0.2910 0.0805 0.4910 0.0921 Uiso 1.00 calc . . .
H(2) H 0.4095 0.1809 0.5036 0.0921 Uiso 1.00 calc . . .
H(3) H 0.2809 0.2142 0.5138 0.0921 Uiso 1.00 calc . . .
H(4) H 0.1592 -0.0567 0.3457 0.0998 Uiso 1.00 calc . . .
H(5) H 0.1914 -0.0899 0.2332 0.0998 Uiso 1.00 calc . . .
H(6) H 0.2923 -0.0744 0.3297 0.0998 Uiso 1.00 calc . . .
H(7) H 0.1697 0.1098 0.0340 0.0989 Uiso 1.00 calc . . .
H(8) H 0.3020 0.0812 0.0357 0.0989 Uiso 1.00 calc . . .
H(9) H 0.1980 -0.0080 0.0814 0.0989 Uiso 1.00 calc . . .
H(10) H 0.3832 0.4327 0.1519 0.0932 Uiso 1.00 calc . . .
H(11) H 0.4107 0.3310 0.0773 0.0932 Uiso 1.00 calc . . .
H(12) H 0.2782 0.3597 0.0712 0.0932 Uiso 1.00 calc . . .
H(13) H 0.4815 0.3999 0.4073 0.0869 Uiso 1.00 calc . . .
H(14) H 0.4202 0.4664 0.3180 0.0869 Uiso 1.00 calc . . .
H(15) H 0.3519 0.4312 0.4168 0.0869 Uiso 1.00 calc . . .
H(16) H -0.2875 0.2487 0.5316 0.0751 Uiso 1.00 calc . . .
H(17) H -0.1754 0.3556 0.5369 0.0751 Uiso 1.00 calc . . .
H(18) H -0.3089 0.3806 0.5368 0.0751 Uiso 1.00 calc . . .
H(19) H -0.4533 0.1086 0.3907 0.0803 Uiso 1.00 calc . . .
H(20) H -0.4157 0.0488 0.2898 0.0803 Uiso 1.00 calc . . .
H(21) H -0.3265 0.0679 0.3942 0.0803 Uiso 1.00 calc . . .
H(22) H -0.4620 0.1521 0.1169 0.0818 Uiso 1.00 calc . . .
H(23) H -0.3661 0.2294 0.0534 0.0818 Uiso 1.00 calc . . .
H(24) H -0.3326 0.1190 0.1106 0.0818 Uiso 1.00 calc . . .
H(25) H -0.2258 0.5457 0.1470 0.0816 Uiso 1.00 calc . . .
H(26) H -0.2230 0.4341 0.0723 0.0816 Uiso 1.00 calc . . .
H(27) H -0.3489 0.4672 0.0938 0.0816 Uiso 1.00 calc . . .
H(28) H -0.1144 0.5571 0.4153 0.0799 Uiso 1.00 calc . . .
H(29) H -0.1773 0.6066 0.3159 0.0799 Uiso 1.00 calc . . .
H(30) H -0.2486 0.5804 0.4147 0.0799 Uiso 1.00 calc . . .
H(31) H -0.0321 -0.0344 0.3466 0.0604 Uiso 1.00 calc . . .
H(32) H -0.1629 -0.0044 0.3522 0.0604 Uiso 1.00 calc . . .
H(33) H -0.1872 -0.0023 0.1828 0.0636 Uiso 1.00 calc . . .
H(34) H -0.0558 -0.0309 0.1773 0.0636 Uiso 1.00 calc . . .
H(35) H 0.1555 0.4791 0.1440 0.0588 Uiso 1.00 calc . . .
H(36) H 0.0119 0.4571 0.1232 0.0588 Uiso 1.00 calc . . .
H(37) H 0.1618 0.6522 0.2391 0.0763 Uiso 1.00 calc . . .
H(38) H 0.0187 0.6260 0.2391 0.0763 Uiso 1.00 calc . . .

loop_
_atom_site_aniso_label
_atom_site_aniso_U_11
_atom_site_aniso_U_22
_atom_site_aniso_U_33
_atom_site_aniso_U_12
_atom_site_aniso_U_13
_atom_site_aniso_U_23
Ir(1) 0.0318(1) 0.0304(1) 0.0305(1) 0.0085(1) 0.0050(1) 0.0034(1)
Ir(2) 0.0329(1) 0.0342(2) 0.0321(1) 0.0107(1) 0.0035(1) 0.0025(1)
Cl 0.124(2) 0.051(1) 0.061(1) 0.012(1) -0.003(1) 0.017(1)
S(1) 0.0412(9) 0.050(1) 0.0354(9) 0.0167(8) 0.0101(7) 0.0129(8)
S(2) 0.0389(9) 0.0388(9) 0.0329(8) 0.0081(7) 0.0014(7) -0.0022(7)
S(3) 0.0389(9) 0.0303(8) 0.0411(9) 0.0073(7) 0.0025(7) -0.0004(7)
P 0.072(2) 0.049(1) 0.052(1) 0.004(1) 0.002(1) 0.002(1)
F(1) 0.099(6) 0.133(7) 0.42(2) -0.002(6) -0.091(8) -0.029(9)
F(2) 0.085(5) 0.116(6) 0.28(1) -0.029(4) -0.003(6) 0.015(7)
F(3) 0.43(2) 0.28(1) 0.093(6) 0.23(1) 0.060(9) -0.023(7)
F(4) 0.166(8) 0.29(1) 0.095(6) 0.114(8) 0.040(5) 0.015(7)
F(5) 0.35(1) 0.084(5) 0.111(6) 0.052(7) -0.056(7) 0.029(4)
F(6) 0.125(6) 0.084(5) 0.207(8) 0.011(4) -0.038(5) 0.060(5)
C(1) 0.038(4) 0.056(5) 0.042(4) 0.018(3) 0.005(3) 0.010(4)
C(2) 0.038(4) 0.039(4) 0.063(5) 0.015(3) 0.014(4) 0.008(4)
C(3) 0.039(4) 0.053(5) 0.048(4) 0.015(3) 0.009(3) -0.012(4)
C(4) 0.037(4) 0.050(4) 0.045(4) 0.014(3) 0.015(3) 0.011(3)
C(5) 0.028(3) 0.042(4) 0.056(4) 0.006(3) 0.005(3) -0.002(3)
C(6) 0.068(6) 0.125(9) 0.051(5) 0.049(6) 0.006(4) 0.029(6)
C(7) 0.067(6) 0.043(5) 0.15(1) 0.025(4) 0.028(6) 0.015(6)
C(8) 0.076(6) 0.108(8) 0.060(6) 0.017(6) 0.007(5) -0.030(6)
C(9) 0.074(6) 0.092(7) 0.082(7) 0.030(5) 0.041(5) 0.046(6)
C(10) 0.041(4) 0.066(6) 0.105(8) 0.004(4) 0.008(5) -0.020(5)
C(11) 0.040(4) 0.043(4) 0.044(4) 0.019(3) 0.012(3) 0.001(3)
C(12) 0.028(3) 0.054(5) 0.054(5) 0.015(3) 0.007(3) 0.005(4)
C(13) 0.036(4) 0.060(5) 0.050(5) 0.021(4) -0.006(3) -0.005(4)
C(14) 0.038(4) 0.055(5) 0.043(4) 0.022(3) 0.006(3) 0.009(4)
C(15) 0.041(4) 0.039(4) 0.052(4) 0.016(3) 0.007(3) 0.001(3)
C(16) 0.074(6) 0.075(6) 0.046(5) 0.025(5) 0.020(4) 0.005(4)
C(17) 0.043(4) 0.052(5) 0.108(8) 0.007(4) 0.020(5) 0.011(5)
C(18) 0.049(5) 0.090(7) 0.060(5) 0.019(5) -0.019(4) -0.027(5)
C(19) 0.071(6) 0.074(6) 0.073(6) 0.039(5) 0.015(5) 0.029(5)
C(20) 0.063(5) 0.054(5) 0.088(7) 0.019(4) 0.023(5) 0.003(5)
C(21) 0.046(4) 0.041(4) 0.070(5) 0.014(3) 0.019(4) 0.017(4)
C(22) 0.049(4) 0.034(4) 0.074(6) 0.004(3) 0.005(4) -0.003(4)
C(23) 0.060(5) 0.041(4) 0.050(4) 0.010(4) 0.015(4) 0.011(4)
C(24) 0.106(7) 0.039(4) 0.043(4) 0.009(5) 0.001(5) 0.005(4)

loop_
_atom_type_symbol
_atom_type_description
_atom_type_scat_dispersion_real
_atom_type_scat_dispersion_imag
_atom_type_scat_source
C C 0.003 0.002
;International Tables for Crystallography
(1992, Vol. C, Tables 4.2.6.8 and 6.1.1.1)
;
H H 0.000 0.000
;International Tables for Crystallography
(1992, Vol. C, Table 6.1.1.2)
;
F F 0.017 0.010
;International Tables for Crystallography
(1992, Vol. C, Tables 4.2.6.8 and 6.1.1.1)
;
P P 0.102 0.094
;International Tables for Crystallography
(1992, Vol. C, Tables 4.2.6.8 and 6.1.1.1)
;
S S 0.125 0.123
;International Tables for Crystallography
(1992, Vol. C, Tables 4.2.6.8 and 6.1.1.1)
;
Cl Cl 0.148 0.159
;International Tables for Crystallography
(1992, Vol. C, Tables 4.2.6.8 and 6.1.1.1)
;
Ir Ir -1.444 7.990
;International Tables for Crystallography
(1992, Vol. C, Tables 4.2.6.8 and 6.1.1.1)
;

loop_
_geom_angle_atom_site_label_1
_geom_angle_atom_site_label_2
_geom_angle_atom_site_label_3
_geom_angle
_geom_angle_site_symmetry_1
_geom_angle_site_symmetry_2
_geom_angle_site_symmetry_3
_geom_angle_publ_flag
S(1) Ir(1) S(2) 73.43(6) 1_555 1_555 1_555 yes
S(1) Ir(1) S(3) 77.31(6) 1_555 1_555 1_555 yes
S(1) Ir(1) C(1) 103.0(2) 1_555 1_555 1_555 yes
S(1) Ir(1) C(2) 107.2(2) 1_555 1_555 1_555 yes
S(1) Ir(1) C(3) 140.0(2) 1_555 1_555 1_555 yes
S(1) Ir(1) C(4) 166.7(2) 1_555 1_555 1_555 yes
S(1) Ir(1) C(5) 129.2(2) 1_555 1_555 1_555 yes
S(2) Ir(1) S(3) 79.71(6) 1_555 1_555 1_555 yes
S(2) Ir(1) C(1) 152.9(2) 1_555 1_555 1_555 yes
S(2) Ir(1) C(2) 116.0(2) 1_555 1_555 1_555 yes
S(2) Ir(1) C(3) 101.4(2) 1_555 1_555 1_555 yes
S(2) Ir(1) C(4) 119.1(2) 1_555 1_555 1_555 yes
S(2) Ir(1) C(5) 157.3(2) 1_555 1_555 1_555 yes
S(3) Ir(1) C(1) 126.4(2) 1_555 1_555 1_555 yes
S(3) Ir(1) C(2) 164.3(2) 1_555 1_555 1_555 yes
S(3) Ir(1) C(3) 142.0(2) 1_555 1_555 1_555 yes
S(3) Ir(1) C(4) 108.2(2) 1_555 1_555 1_555 yes
S(3) Ir(1) C(5) 101.3(2) 1_555 1_555 1_555 yes
C(1) Ir(1) C(2) 38.3(3) 1_555 1_555 1_555 yes
C(1) Ir(1) C(3) 63.5(3) 1_555 1_555 1_555 yes
C(1) Ir(1) C(4) 63.9(2) 1_555 1_555 1_555 yes
C(1) Ir(1) C(5) 37.6(2) 1_555 1_555 1_555 yes
C(2) Ir(1) C(3) 38.3(3) 1_555 1_555 1_555 yes
C(2) Ir(1) C(4) 64.2(2) 1_555 1_555 1_555 yes
C(2) Ir(1) C(5) 63.9(3) 1_555 1_555 1_555 yes
C(3) Ir(1) C(4) 37.9(3) 1_555 1_555 1_555 yes
C(3) Ir(1) C(5) 63.7(3) 1_555 1_555 1_555 yes
C(4) Ir(1) C(5) 38.7(3) 1_555 1_555 1_555 yes
S(1) Ir(2) S(2) 73.41(6) 1_555 1_555 1_555 yes
S(1) Ir(2) S(3) 77.20(6) 1_555 1_555 1_555 yes
S(1) Ir(2) C(11) 104.6(2) 1_555 1_555 1_555 yes
S(1) Ir(2) C(12) 105.5(2) 1_555 1_555 1_555 yes
S(1) Ir(2) C(13) 135.9(2) 1_555 1_555 1_555 yes
S(1) Ir(2) C(14) 168.7(2) 1_555 1_555 1_555 yes
S(1) Ir(2) C(15) 133.9(2) 1_555 1_555 1_555 yes
S(2) Ir(2) S(3) 79.51(6) 1_555 1_555 1_555 yes
S(2) Ir(2) C(11) 156.5(2) 1_555 1_555 1_555 yes
S(2) Ir(2) C(12) 118.4(2) 1_555 1_555 1_555 yes
S(2) Ir(2) C(13) 100.3(2) 1_555 1_555 1_555 yes
S(2) Ir(2) C(14) 115.0(2) 1_555 1_555 1_555 yes
S(2) Ir(2) C(15) 152.4(2) 1_555 1_555 1_555 yes
S(3) Ir(2) C(11) 123.4(2) 1_555 1_555 1_555 yes
S(3) Ir(2) C(12) 162.1(2) 1_555 1_555 1_555 yes
S(3) Ir(2) C(13) 145.9(2) 1_555 1_555 1_555 yes
S(3) Ir(2) C(14) 111.0(2) 1_555 1_555 1_555 yes
S(3) Ir(2) C(15) 101.1(2) 1_555 1_555 1_555 yes
C(11) Ir(2) C(12) 38.6(3) 1_555 1_555 1_555 yes
C(11) Ir(2) C(13) 64.3(3) 1_555 1_555 1_555 yes
C(11) Ir(2) C(14) 64.6(2) 1_555 1_555 1_555 yes
C(11) Ir(2) C(15) 38.0(2) 1_555 1_555 1_555 yes
C(12) Ir(2) C(13) 38.3(3) 1_555 1_555 1_555 yes
C(12) Ir(2) C(14) 64.3(2) 1_555 1_555 1_555 yes
C(12) Ir(2) C(15) 63.9(3) 1_555 1_555 1_555 yes
C(13) Ir(2) C(14) 37.9(3) 1_555 1_555 1_555 yes
C(13) Ir(2) C(15) 63.7(3) 1_555 1_555 1_555 yes
C(14) Ir(2) C(15) 38.6(3) 1_555 1_555 1_555 yes
Ir(1) S(1) Ir(2) 87.75(5) 1_555 1_555 1_555 yes
Ir(1) S(1) C(21) 98.3(2) 1_555 1_555 1_555 yes
Ir(2) S(1) C(21) 98.7(2) 1_555 1_555 1_555 yes
Ir(1) S(2) Ir(2) 88.50(6) 1_555 1_555 1_555 yes
Ir(1) S(2) C(22) 98.8(3) 1_555 1_555 1_555 yes
Ir(2) S(2) C(22) 99.5(3) 1_555 1_555 1_555 yes
Ir(1) S(3) Ir(2) 88.56(6) 1_555 1_555 1_555 yes
Ir(1) S(3) C(23) 109.0(3) 1_555 1_555 1_555 yes
Ir(2) S(3) C(23) 108.1(3) 1_555 1_555 1_555 yes
F(1) P F(2) 172.7(7) 1_555 1_555 1_555 yes
F(1) P F(3) 88.1(7) 1_555 1_555 1_555 yes
F(1) P F(4) 88.7(6) 1_555 1_555 1_555 yes
F(1) P F(5) 90.3(5) 1_555 1_555 1_555 yes
F(1) P F(6) 91.1(5) 1_555 1_555 1_555 yes
F(2) P F(3) 98.6(7) 1_555 1_555 1_555 yes
F(2) P F(4) 84.6(5) 1_555 1_555 1_555 yes
F(2) P F(5) 92.3(5) 1_555 1_555 1_555 yes
F(2) P F(6) 86.2(4) 1_555 1_555 1_555 yes
F(3) P F(4) 176.8(7) 1_555 1_555 1_555 yes
F(3) P F(5) 91.8(5) 1_555 1_555 1_555 yes
F(3) P F(6) 89.0(5) 1_555 1_555 1_555 yes
F(4) P F(5) 87.8(5) 1_555 1_555 1_555 yes
F(4) P F(6) 91.5(5) 1_555 1_555 1_555 yes
F(5) P F(6) 178.4(4) 1_555 1_555 1_555 yes
Ir(1) C(1) C(2) 71.1(4) 1_555 1_555 1_555 yes
Ir(1) C(1) C(5) 71.5(4) 1_555 1_555 1_555 yes
Ir(1) C(1) C(6) 125.3(5) 1_555 1_555 1_555 yes
C(2) C(1) C(5) 109.2(6) 1_555 1_555 1_555 yes
C(2) C(1) C(6) 125.7(7) 1_555 1_555 1_555 yes
C(5) C(1) C(6) 125.0(8) 1_555 1_555 1_555 yes
Ir(1) C(2) C(1) 70.6(4) 1_555 1_555 1_555 yes
Ir(1) C(2) C(3) 71.0(4) 1_555 1_555 1_555 yes
Ir(1) C(2) C(7) 129.4(5) 1_555 1_555 1_555 yes
C(1) C(2) C(3) 106.7(6) 1_555 1_555 1_555 yes
C(1) C(2) C(7) 125.0(7) 1_555 1_555 1_555 yes
C(3) C(2) C(7) 127.9(8) 1_555 1_555 1_555 yes
Ir(1) C(3) C(2) 70.8(4) 1_555 1_555 1_555 yes
Ir(1) C(3) C(4) 70.8(4) 1_555 1_555 1_555 yes
Ir(1) C(3) C(8) 126.5(6) 1_555 1_555 1_555 yes
C(2) C(3) C(4) 109.1(7) 1_555 1_555 1_555 yes
C(2) C(3) C(8) 125.4(8) 1_555 1_555 1_555 yes
C(4) C(3) C(8) 125.5(7) 1_555 1_555 1_555 yes
Ir(1) C(4) C(3) 71.3(4) 1_555 1_555 1_555 yes
Ir(1) C(4) C(5) 70.9(3) 1_555 1_555 1_555 yes
Ir(1) C(4) C(9) 128.2(5) 1_555 1_555 1_555 yes
C(3) C(4) C(5) 107.2(6) 1_555 1_555 1_555 yes
C(3) C(4) C(9) 127.1(8) 1_555 1_555 1_555 yes
C(5) C(4) C(9) 125.4(7) 1_555 1_555 1_555 yes
Ir(1) C(5) C(1) 70.9(4) 1_555 1_555 1_555 yes
Ir(1) C(5) C(4) 70.4(4) 1_555 1_555 1_555 yes
Ir(1) C(5) C(10) 125.6(5) 1_555 1_555 1_555 yes
C(1) C(5) C(4) 107.8(6) 1_555 1_555 1_555 yes
C(1) C(5) C(10) 126.6(7) 1_555 1_555 1_555 yes
C(4) C(5) C(10) 125.6(7) 1_555 1_555 1_555 yes
Ir(2) C(11) C(12) 70.7(4) 1_555 1_555 1_555 yes
Ir(2) C(11) C(15) 71.4(4) 1_555 1_555 1_555 yes
Ir(2) C(11) C(16) 126.5(5) 1_555 1_555 1_555 yes
C(12) C(11) C(15) 107.6(6) 1_555 1_555 1_555 yes
C(12) C(11) C(16) 125.9(6) 1_555 1_555 1_555 yes
C(15) C(11) C(16) 126.3(7) 1_555 1_555 1_555 yes
Ir(2) C(12) C(11) 70.7(4) 1_555 1_555 1_555 yes
Ir(2) C(12) C(13) 71.0(4) 1_555 1_555 1_555 yes
Ir(2) C(12) C(17) 129.2(5) 1_555 1_555 1_555 yes
C(11) C(12) C(13) 107.6(6) 1_555 1_555 1_555 yes
C(11) C(12) C(17) 125.3(7) 1_555 1_555 1_555 yes
C(13) C(12) C(17) 126.7(8) 1_555 1_555 1_555 yes
Ir(2) C(13) C(12) 70.7(4) 1_555 1_555 1_555 yes
Ir(2) C(13) C(14) 70.8(4) 1_555 1_555 1_555 yes
Ir(2) C(13) C(18) 124.6(5) 1_555 1_555 1_555 yes
C(12) C(13) C(14) 108.8(7) 1_555 1_555 1_555 yes
C(12) C(13) C(18) 124.4(8) 1_555 1_555 1_555 yes
C(14) C(13) C(18) 126.8(7) 1_555 1_555 1_555 yes
Ir(2) C(14) C(13) 71.3(4) 1_555 1_555 1_555 yes
Ir(2) C(14) C(15) 71.2(4) 1_555 1_555 1_555 yes
Ir(2) C(14) C(19) 129.9(5) 1_555 1_555 1_555 yes
C(13) C(14) C(15) 107.5(6) 1_555 1_555 1_555 yes
C(13) C(14) C(19) 125.1(7) 1_555 1_555 1_555 yes
C(15) C(14) C(19) 126.9(7) 1_555 1_555 1_555 yes
Ir(2) C(15) C(11) 70.6(4) 1_555 1_555 1_555 yes
Ir(2) C(15) C(14) 70.2(4) 1_555 1_555 1_555 yes
Ir(2) C(15) C(20) 127.6(5) 1_555 1_555 1_555 yes
C(11) C(15) C(14) 108.4(6) 1_555 1_555 1_555 yes
C(11) C(15) C(20) 124.6(7) 1_555 1_555 1_555 yes
C(14) C(15) C(20) 126.9(7) 1_555 1_555 1_555 yes
S(1) C(21) C(22) 111.6(5) 1_555 1_555 1_555 yes
S(2) C(22) C(21) 111.2(5) 1_555 1_555 1_555 yes
S(3) C(23) C(24) 109.2(5) 1_555 1_555 1_555 yes
Cl C(24) C(23) 111.5(6) 1_555 1_555 1_555 yes

loop_
_geom_bond_atom_site_label_1
_geom_bond_atom_site_label_2
_geom_bond_distance
_geom_bond_site_symmetry_1
_geom_bond_site_symmetry_2
_geom_bond_publ_flag
Ir(1) S(1) 2.398(2) 1_555 1_555 yes
Ir(1) S(2) 2.380(2) 1_555 1_555 yes
Ir(1) S(3) 2.376(2) 1_555 1_555 yes
Ir(1) C(1) 2.184(7) 1_555 1_555 yes
Ir(1) C(2) 2.190(7) 1_555 1_555 yes
Ir(1) C(3) 2.192(7) 1_555 1_555 yes
Ir(1) C(4) 2.186(6) 1_555 1_555 yes
Ir(1) C(5) 2.193(6) 1_555 1_555 yes
Ir(2) S(1) 2.397(2) 1_555 1_555 yes
Ir(2) S(2) 2.383(2) 1_555 1_555 yes
Ir(2) S(3) 2.383(2) 1_555 1_555 yes
Ir(2) C(11) 2.186(6) 1_555 1_555 yes
Ir(2) C(12) 2.187(6) 1_555 1_555 yes
Ir(2) C(13) 2.190(7) 1_555 1_555 yes
Ir(2) C(14) 2.184(6) 1_555 1_555 yes
Ir(2) C(15) 2.197(7) 1_555 1_555 yes
Cl C(24) 1.783(7) 1_555 1_555 yes
S(1) C(21) 1.837(8) 1_555 1_555 yes
S(2) C(22) 1.829(7) 1_555 1_555 yes
S(3) C(23) 1.839(7) 1_555 1_555 yes
P F(1) 1.516(7) 1_555 1_555 yes
P F(2) 1.539(7) 1_555 1_555 yes
P F(3) 1.474(8) 1_555 1_555 yes
P F(4) 1.548(8) 1_555 1_555 yes
P F(5) 1.525(6) 1_555 1_555 yes
P F(6) 1.546(6) 1_555 1_555 yes
C(1) C(2) 1.44(1) 1_555 1_555 yes
C(1) C(5) 1.411(9) 1_555 1_555 yes
C(1) C(6) 1.494(10) 1_555 1_555 yes
C(2) C(3) 1.436(10) 1_555 1_555 yes
C(2) C(7) 1.49(1) 1_555 1_555 yes
C(3) C(4) 1.421(10) 1_555 1_555 yes
C(3) C(8) 1.50(1) 1_555 1_555 yes
C(4) C(5) 1.451(10) 1_555 1_555 yes
C(4) C(9) 1.505(9) 1_555 1_555 yes
C(5) C(10) 1.50(1) 1_555 1_555 yes
C(11) C(12) 1.45(1) 1_555 1_555 yes
C(11) C(15) 1.428(9) 1_555 1_555 yes
C(11) C(16) 1.501(10) 1_555 1_555 yes
C(12) C(13) 1.437(10) 1_555 1_555 yes
C(12) C(17) 1.507(10) 1_555 1_555 yes
C(13) C(14) 1.42(1) 1_555 1_555 yes
C(13) C(18) 1.50(1) 1_555 1_555 yes
C(14) C(15) 1.449(10) 1_555 1_555 yes
C(14) C(19) 1.494(9) 1_555 1_555 yes
C(15) C(20) 1.50(1) 1_555 1_555 yes
C(21) C(22) 1.52(1) 1_555 1_555 yes
C(23) C(24) 1.48(1) 1_555 1_555 yes

loop_
_geom_contact_atom_site_label_1
_geom_contact_atom_site_label_2
_geom_contact_distance
_geom_contact_site_symmetry_1
_geom_contact_site_symmetry_2
_geom_contact_publ_flag
Ir(1) Ir(2) 3.3233(6) 1_555 1_555 ?
